data_2224043
loop_
_publ_author_name
'Ueda, Kazumasa'
'Yoza, Kenji'

_publ_section_title
(5<i>E</i>)-2-[4,5-Bis(methylsulfanyl)-1,3-dithiol-2-ylidene]-5-(4-iodo-1,3-dithiol-2-ylidene)-1,3-dithiolan-4-one
_journal_coeditor_code TK2559
_journal_issue 11
_journal_name_full 'Acta Crystallographica Section E'
_journal_page_first o2920
_journal_paper_doi 10.1107/S1600536809044493
_journal_volume 65
_journal_year 2009
_chemical_formula_iupac 'C11 H7 I O S8'
_chemical_formula_moiety 'C11 H7 I O S8'
_chemical_formula_sum 'C11 H7 I O S8'
_chemical_formula_weight 538.55
_chemical_name_systematic
;
(5<i>E</i>)-2-[4,5-Bis(methylsulfanyl)-1,3-dithiol-2-ylidene]-5-(4-iodo-1,3-
dithiol-2-ylidene)-1,3-dithiolan-4-one
;
_space_group_IT_number 2
_symmetry_cell_setting triclinic
_symmetry_space_group_name_Hall '-P 1'
_symmetry_space_group_name_H-M 'P -1'
_atom_sites_solution_hydrogens geom
_atom_sites_solution_primary direct
_atom_sites_solution_secondary difmap
_audit_creation_method SHELXL-97
_cell_angle_alpha 90.851(6)
_cell_angle_beta 105.132(6)
_cell_angle_gamma 118.510(4)
_cell_formula_units_Z 2
_cell_length_a 8.309(3)
_cell_length_b 8.344(3)
_cell_length_c 14.618(7)
_cell_measurement_reflns_used 2153
_cell_measurement_temperature 93
_cell_measurement_theta_max 25.3
_cell_measurement_theta_min 2.8
_cell_volume 848.0(6)
_computing_cell_refinement 'APEX2 (Bruker, 2006)'
_computing_data_collection 'APEX2 (Bruker, 2006)'
_computing_data_reduction 'SAINT (Bruker, 2004)'
_computing_molecular_graphics 'Mercury (Macrae <i>et al.</i>,  2008)'
_computing_publication_material 'XCIF (Bruker, 2001)'
_computing_structure_refinement 'SHELXL97 (Sheldrick, 2008)'
_computing_structure_solution 'SHELXS97 (Sheldrick, 2008)'
_diffrn_ambient_temperature 93
_diffrn_detector_area_resol_mean 8.333
_diffrn_measured_fraction_theta_full 0.985
_diffrn_measured_fraction_theta_max 0.985
_diffrn_measurement_device_type 'Bruker APEXII CCD area-detector'
_diffrn_measurement_method '\f and \w'
_diffrn_radiation_monochromator 'Bruker Helios multilayer confocal mirror'
_diffrn_radiation_source 'Bruker TXS fine-focus rotating anode'
_diffrn_radiation_type MoK\a
_diffrn_radiation_wavelength 0.71073
_diffrn_reflns_av_R_equivalents 0.050
_diffrn_reflns_av_sigmaI/netI 0.068
_diffrn_reflns_limit_h_max 10
_diffrn_reflns_limit_h_min -10
_diffrn_reflns_limit_k_max 10
_diffrn_reflns_limit_k_min -10
_diffrn_reflns_limit_l_max 18
_diffrn_reflns_limit_l_min -18
_diffrn_reflns_number 9773
_diffrn_reflns_theta_full 27.5
_diffrn_reflns_theta_max 27.5
_diffrn_reflns_theta_min 1.5
_exptl_absorpt_coefficient_mu 2.865
_exptl_absorpt_correction_T_max 0.894
_exptl_absorpt_correction_T_min 0.894
_exptl_absorpt_correction_type multi-scan
_exptl_absorpt_process_details '(SADABS; Sheldrick, 1996)'
_exptl_crystal_colour dark-red
_exptl_crystal_density_diffrn 2.109
_exptl_crystal_density_method 'not measured'
_exptl_crystal_description block
_exptl_crystal_F_000 524
_exptl_crystal_size_max 0.04
_exptl_crystal_size_mid 0.04
_exptl_crystal_size_min 0.04
_refine_diff_density_max 2.34
_refine_diff_density_min -1.13
_refine_ls_extinction_method none
_refine_ls_goodness_of_fit_ref 1.07
_refine_ls_hydrogen_treatment constr
_refine_ls_matrix_type full
_refine_ls_number_parameters 190
_refine_ls_number_reflns 3820
_refine_ls_number_restraints 0
_refine_ls_restrained_S_all 1.07
_refine_ls_R_factor_all 0.070
_refine_ls_R_factor_gt 0.055
_refine_ls_shift/su_max 0.001
_refine_ls_shift/su_mean 0.000
_refine_ls_structure_factor_coef Fsqd
_refine_ls_weighting_details 'calc w=1/[\s^2^(Fo^2^)+(0.0842P)^2^+3.4063P] where P=(Fo^2^+2Fc^2^)/3'
_refine_ls_weighting_scheme calc
_refine_ls_wR_factor_gt 0.153
_refine_ls_wR_factor_ref 0.161
_reflns_number_gt 3065
_reflns_number_total 3820
_reflns_threshold_expression I>2\s(I)
_cod_data_source_file tk2559.cif
_cod_data_source_block I
_cod_database_code 2224043
_cod_database_fobs_code 2224043

loop_
_symmetry_equiv_pos_as_xyz
'x, y, z'
'-x, -y, -z'

loop_
_atom_site_type_symbol
_atom_site_label
_atom_site_fract_x
_atom_site_fract_y
_atom_site_fract_z
_atom_site_U_iso_or_equiv
_atom_site_adp_type
_atom_site_calc_flag
_atom_site_refinement_flags
_atom_site_occupancy
_atom_site_disorder_assembly
_atom_site_disorder_group
C C1 0.7414(11) 0.3494(11) 1.2804(5) 0.0208(15) Uani d . 1 . .
C C2 0.7832(11) 0.2717(10) 1.2163(5) 0.0200(15) Uani d . 1 . .
H H2A 0.7957 0.1652 1.2252 0.024 Uiso calc R 1 . .
C C3 0.7600(10) 0.5445(10) 1.1458(5) 0.0171(14) Uani d . 1 . .
C C4 0.7523(10) 0.6656(10) 1.0854(5) 0.0147(14) Uani d . 1 . .
C C5 0.7096(11) 0.8045(10) 1.1130(5) 0.0176(15) Uani d . 1 . .
C C6 0.7518(10) 0.8433(10) 0.9411(5) 0.0188(15) Uani d . 1 . .
C C7 0.7691(10) 0.9104(10) 0.8586(5) 0.0168(14) Uani d . 1 . .
C C8 0.7811(11) 1.1023(10) 0.7195(5) 0.0195(15) Uani d . 1 . .
C C9 0.8259(11) 0.9774(10) 0.6922(6) 0.0227(16) Uani d . 1 . .
C C10 0.5811(14) 1.2907(13) 0.6735(8) 0.040(2) Uani d . 1 . .
H H10A 0.5663 1.3860 0.6401 0.060 Uiso calc R 1 . .
H H10B 0.6051 1.3221 0.7424 0.060 Uiso calc R 1 . .
H H10C 0.4633 1.1708 0.6481 0.060 Uiso calc R 1 . .
C C11 0.7773(12) 0.7290(12) 0.5471(7) 0.0317(19) Uani d . 1 . .
H H11A 0.8072 0.7093 0.4888 0.048 Uiso calc R 1 . .
H H11B 0.6381 0.6763 0.5324 0.048 Uiso calc R 1 . .
H H11C 0.8218 0.6686 0.5964 0.048 Uiso calc R 1 . .
I I1 0.72165(7) 0.26967(7) 1.41327(4) 0.02158(17) Uani d . 1 . .
O O1 0.6819(8) 0.8263(7) 1.1898(4) 0.0248(12) Uani d . 1 . .
S S2 0.6928(3) 0.9427(3) 1.02369(13) 0.0204(4) Uani d . 1 . .
S S3 0.7856(3) 0.6574(3) 0.97138(13) 0.0192(4) Uani d . 1 . .
S S4 0.7150(3) 0.5414(2) 1.25643(13) 0.0180(4) Uani d . 1 . .
S S5 0.8134(3) 0.3773(3) 1.11542(14) 0.0223(4) Uani d . 1 . .
S S6 0.7799(3) 1.2779(3) 0.65508(14) 0.0222(4) Uani d . 1 . .
S S7 0.8283(3) 0.8205(3) 0.77148(14) 0.0215(4) Uani d . 1 . .
S S8 0.7337(3) 1.0982(3) 0.83040(14) 0.0212(4) Uani d . 1 . .
S S9 0.8974(4) 0.9749(3) 0.59090(16) 0.0318(5) Uani d . 1 . .

loop_
_atom_site_aniso_label
_atom_site_aniso_U_11
_atom_site_aniso_U_22
_atom_site_aniso_U_33
_atom_site_aniso_U_12
_atom_site_aniso_U_13
_atom_site_aniso_U_23
C1 0.018(4) 0.025(4) 0.019(4) 0.011(3) 0.004(3) 0.005(3)
C2 0.029(4) 0.017(4) 0.018(4) 0.015(3) 0.008(3) 0.006(3)
C3 0.014(3) 0.015(3) 0.021(4) 0.005(3) 0.006(3) 0.001(3)
C4 0.018(3) 0.014(3) 0.016(3) 0.010(3) 0.006(3) 0.004(3)
C5 0.021(4) 0.021(4) 0.014(3) 0.011(3) 0.007(3) 0.004(3)
C6 0.019(4) 0.020(4) 0.018(4) 0.010(3) 0.006(3) 0.003(3)
C7 0.017(3) 0.017(4) 0.014(3) 0.007(3) 0.005(3) 0.002(3)
C8 0.022(4) 0.021(4) 0.014(4) 0.008(3) 0.010(3) 0.005(3)
C9 0.024(4) 0.016(4) 0.027(4) 0.005(3) 0.014(3) 0.007(3)
C10 0.045(6) 0.035(5) 0.062(7) 0.028(5) 0.032(5) 0.027(5)
C11 0.030(4) 0.026(4) 0.038(5) 0.010(4) 0.016(4) 0.002(4)
I1 0.0234(3) 0.0216(3) 0.0216(3) 0.0115(2) 0.0088(2) 0.00788(19)
O1 0.034(3) 0.022(3) 0.026(3) 0.017(3) 0.014(3) 0.010(2)
S2 0.0297(10) 0.0244(10) 0.0164(9) 0.0194(8) 0.0092(8) 0.0063(7)
S3 0.0267(10) 0.0213(9) 0.0160(9) 0.0154(8) 0.0094(8) 0.0053(7)
S4 0.0220(9) 0.0180(9) 0.0191(9) 0.0113(7) 0.0111(7) 0.0063(7)
S5 0.0311(10) 0.0206(9) 0.0213(10) 0.0160(8) 0.0110(8) 0.0041(7)
S6 0.0270(10) 0.0246(10) 0.0191(9) 0.0134(8) 0.0119(8) 0.0101(7)
S7 0.0282(10) 0.0221(9) 0.0194(9) 0.0145(8) 0.0113(8) 0.0048(7)
S8 0.0267(10) 0.0261(10) 0.0185(9) 0.0169(8) 0.0109(8) 0.0084(7)
S9 0.0504(13) 0.0232(10) 0.0270(11) 0.0150(10) 0.0265(10) 0.0058(8)

loop_
_atom_type_symbol
_atom_type_description
_atom_type_scat_dispersion_real
_atom_type_scat_dispersion_imag
_atom_type_scat_source
C C 0.0033 0.0016 'International Tables Vol C Tables 4.2.6.8 and 6.1.1.4'
H H 0.0000 0.0000 'International Tables Vol C Tables 4.2.6.8 and 6.1.1.4'
O O 0.0106 0.0060 'International Tables Vol C Tables 4.2.6.8 and 6.1.1.4'
S S 0.1246 0.1234 'International Tables Vol C Tables 4.2.6.8 and 6.1.1.4'
I I -0.4742 1.8119 'International Tables Vol C Tables 4.2.6.8 and 6.1.1.4'

loop_
_geom_angle_atom_site_label_1
_geom_angle_atom_site_label_2
_geom_angle_atom_site_label_3
_geom_angle_site_symmetry_1
_geom_angle_site_symmetry_3
_geom_angle
_geom_angle_publ_flag
C2 C1 S4 . . 118.7(6) ?
C2 C1 I1 . . 124.9(6) ?
S4 C1 I1 . . 116.2(4) ?
C1 C2 S5 . . 116.1(6) ?
C1 C2 H2A . . 122.0 ?
S5 C2 H2A . . 122.0 ?
C4 C3 S5 . . 121.0(6) ?
C4 C3 S4 . . 124.0(6) ?
S5 C3 S4 . . 115.1(4) ?
C3 C4 C5 . . 119.7(7) ?
C3 C4 S3 . . 122.9(6) ?
C5 C4 S3 . . 117.3(5) ?
O1 C5 C4 . . 124.7(7) ?
O1 C5 S2 . . 121.3(6) ?
C4 C5 S2 . . 113.9(5) ?
C7 C6 S2 . . 120.1(6) ?
C7 C6 S3 . . 123.1(6) ?
S2 C6 S3 . . 116.8(4) ?
C6 C7 S7 . . 123.5(6) ?
C6 C7 S8 . . 121.9(6) ?
S7 C7 S8 . . 114.6(4) ?
C9 C8 S6 . . 124.3(6) ?
C9 C8 S8 . . 118.1(6) ?
S6 C8 S8 . . 117.4(4) ?
C8 C9 S9 . . 124.2(6) ?
C8 C9 S7 . . 116.2(6) ?
S9 C9 S7 . . 119.4(5) ?
S6 C10 H10A . . 109.5 ?
S6 C10 H10B . . 109.5 ?
H10A C10 H10B . . 109.5 ?
S6 C10 H10C . . 109.5 ?
H10A C10 H10C . . 109.5 ?
H10B C10 H10C . . 109.5 ?
S9 C11 H11A . . 109.5 ?
S9 C11 H11B . . 109.5 ?
H11A C11 H11B . . 109.5 ?
S9 C11 H11C . . 109.5 ?
H11A C11 H11C . . 109.5 ?
H11B C11 H11C . . 109.5 ?
C6 S2 C5 . . 96.5(4) ?
C6 S3 C4 . . 95.3(3) ?
C1 S4 C3 . . 94.2(4) ?
C3 S5 C2 . . 95.8(4) ?
C8 S6 C10 . . 102.2(4) ?
C7 S7 C9 . . 96.0(4) ?
C7 S8 C8 . . 95.1(4) ?
C9 S9 C11 . . 101.7(4) ?

loop_
_geom_bond_atom_site_label_1
_geom_bond_atom_site_label_2
_geom_bond_site_symmetry_2
_geom_bond_distance
_geom_bond_publ_flag
C1 C2 . 1.337(11) ?
C1 S4 . 1.746(8) ?
C1 I1 . 2.083(8) ?
C2 S5 . 1.741(8) ?
C2 H2A . 0.9500 ?
C3 C4 . 1.365(10) ?
C3 S5 . 1.737(7) ?
C3 S4 . 1.751(8) ?
C4 C5 . 1.444(10) ?
C4 S3 . 1.764(7) ?
C5 O1 . 1.230(9) ?
C5 S2 . 1.777(8) ?
C6 C7 . 1.350(10) ?
C6 S2 . 1.747(8) ?
C6 S3 . 1.747(8) ?
C7 S7 . 1.755(7) ?
C7 S8 . 1.762(8) ?
C8 C9 . 1.349(11) ?
C8 S6 . 1.755(8) ?
C8 S8 . 1.763(7) ?
C9 S9 . 1.736(8) ?
C9 S7 . 1.765(8) ?
C10 S6 . 1.792(9) ?
C10 H10A . 0.9800 ?
C10 H10B . 0.9800 ?
C10 H10C . 0.9800 ?
C11 S9 . 1.813(9) ?
C11 H11A . 0.9800 ?
C11 H11B . 0.9800 ?
C11 H11C . 0.9800 ?

loop_
_cod_related_entry_id
_cod_related_entry_database
_cod_related_entry_code
1 ChemSpider 30655933
